data_7109051
loop_
_publ_author_name
'Heather L. Buckley'
'Mitchell R. Anstey'
'Daniel T. Gryko'
'John Arnold'

_publ_section_title
;
 Lanthanide corroles: a new class of macrocyclic lanthanide complexes
;
_journal_name_full Chem.Commun.
_journal_page_first 3104
_journal_paper_doi 10.1039/c3cc38806a
_journal_volume 49
_journal_year 2013
_chemical_formula_sum 'C60 H77 N4 O9 Tb'
_chemical_formula_weight 1157.9
_chemical_name_common HB051
_chemical_name_systematic
;
?
;
_space_group_IT_number 2
_symmetry_cell_setting triclinic
_symmetry_space_group_name_Hall '-P 1'
_symmetry_space_group_name_H-M 'P -1'
_atom_sites_solution_hydrogens geom
_atom_sites_solution_primary direct
_atom_sites_solution_secondary difmap
_audit_creation_method SHELXL-97
_cell_angle_alpha 95.090(3)
_cell_angle_beta 101.785(3)
_cell_angle_gamma 100.993(3)
_cell_formula_units_Z 2
_cell_length_a 11.6378(8)
_cell_length_b 15.7546(10)
_cell_length_c 15.8507(11)
_cell_measurement_reflns_used 9331
_cell_measurement_temperature 100(2)
_cell_measurement_theta_max 25.46
_cell_measurement_theta_min 2.48
_cell_volume 2768.0(3)
_computing_cell_refinement 'Bruker SAINT'
_computing_data_collection 'Bruker APEX2'
_computing_data_reduction 'Bruker SAINT'
_computing_molecular_graphics ORTEP-32
_computing_publication_material WinGX
_computing_structure_refinement 'SHELXL-97 (Sheldrick, 2008)'
_computing_structure_solution SIR-2004
_diffrn_ambient_temperature 100(2)
_diffrn_detector_area_resol_mean 8.366
_diffrn_measured_fraction_theta_full 0.995
_diffrn_measured_fraction_theta_max 0.982
_diffrn_measurement_device_type 'Bruker APEX-II CCD'
_diffrn_measurement_method '\f and \w scans'
_diffrn_radiation_monochromator graphite
_diffrn_radiation_source 'fine-focus sealed tube'
_diffrn_radiation_type MoK\a
_diffrn_radiation_wavelength 0.71073
_diffrn_reflns_av_R_equivalents 0.0498
_diffrn_reflns_av_sigmaI/netI 0.0282
_diffrn_reflns_limit_h_max 14
_diffrn_reflns_limit_h_min -12
_diffrn_reflns_limit_k_max 19
_diffrn_reflns_limit_k_min -19
_diffrn_reflns_limit_l_max 19
_diffrn_reflns_limit_l_min -19
_diffrn_reflns_number 101764
_diffrn_reflns_theta_full 25.00
_diffrn_reflns_theta_max 25.52
_diffrn_reflns_theta_min 1.33
_exptl_absorpt_coefficient_mu 1.337
_exptl_absorpt_correction_T_max 0.9737
_exptl_absorpt_correction_T_min 0.9006
_exptl_absorpt_correction_type multi-scan
_exptl_absorpt_process_details SADABS
_exptl_crystal_colour green
_exptl_crystal_density_diffrn 1.388
_exptl_crystal_density_method 'not measured'
_exptl_crystal_description plate
_exptl_crystal_F_000 1204
_exptl_crystal_size_max 0.08
_exptl_crystal_size_mid 0.06
_exptl_crystal_size_min 0.02
_refine_diff_density_max 3.073
_refine_diff_density_min -2.057
_refine_diff_density_rms 0.162
_refine_ls_extinction_method none
_refine_ls_goodness_of_fit_ref 1.072
_refine_ls_hydrogen_treatment constr
_refine_ls_matrix_type full
_refine_ls_number_parameters 640
_refine_ls_number_reflns 10139
_refine_ls_number_restraints 3
_refine_ls_restrained_S_all 1.072
_refine_ls_R_factor_all 0.0759
_refine_ls_R_factor_gt 0.0643
_refine_ls_shift/su_max 0.001
_refine_ls_shift/su_mean 0.000
_refine_ls_structure_factor_coef Fsqd
_refine_ls_weighting_details 'calc w=1/[\s^2^(Fo^2^)+(0.0783P)^2^+25.7994P] where P=(Fo^2^+2Fc^2^)/3'
_refine_ls_weighting_scheme calc
_refine_ls_wR_factor_gt 0.1580
_refine_ls_wR_factor_ref 0.1720
_reflns_number_gt 8931
_reflns_number_total 10139
_reflns_threshold_expression >2sigma(I)
_cod_data_source_file c3cc38806a.txt
_cod_data_source_block shelxl2
_cod_original_sg_symbol_H-M P-1
_cod_database_code 7109051

loop_
_symmetry_equiv_pos_as_xyz
'x, y, z'
'-x, -y, -z'

loop_
_atom_site_label
_atom_site_type_symbol
_atom_site_fract_x
_atom_site_fract_y
_atom_site_fract_z
_atom_site_U_iso_or_equiv
_atom_site_adp_type
_atom_site_occupancy
_atom_site_symmetry_multiplicity
_atom_site_calc_flag
_atom_site_refinement_flags
C1 C 0.1799(6) 0.6179(4) 0.7785(4) 0.0235(12) Uani 1 1 d .
C2 C 0.1078(6) 0.5838(4) 0.8352(4) 0.0281(13) Uani 1 1 d .
H2 H 0.0629 0.5257 0.8296 0.034 Uiso 1 1 calc R
C3 C 0.1151(6) 0.6502(4) 0.8992(4) 0.0320(15) Uani 1 1 d .
H3 H 0.0771 0.6465 0.9468 0.038 Uiso 1 1 calc R
C4 C 0.1912(6) 0.7268(4) 0.8810(4) 0.0281(14) Uani 1 1 d .
C5 C 0.2047(6) 0.8153(4) 0.9138(4) 0.0294(14) Uani 1 1 d .
C6 C 0.2496(6) 0.8852(4) 0.8715(4) 0.0301(14) Uani 1 1 d .
C7 C 0.2493(7) 0.9752(4) 0.8936(5) 0.0335(15) Uani 1 1 d .
H7 H 0.2277 0.9994 0.9436 0.040 Uiso 1 1 calc R
C8 C 0.2849(6) 1.0199(4) 0.8311(4) 0.0309(14) Uani 1 1 d .
H8 H 0.2938 1.0810 0.8300 0.037 Uiso 1 1 calc R
C9 C 0.3072(6) 0.9578(4) 0.7660(4) 0.0248(13) Uani 1 1 d .
C10 C 0.3334(5) 0.9749(4) 0.6860(4) 0.0238(12) Uani 1 1 d .
C11 C 0.3317(5) 0.9123(4) 0.6168(4) 0.0227(12) Uani 1 1 d .
C12 C 0.3328(5) 0.9265(4) 0.5280(4) 0.0226(12) Uani 1 1 d .
H12 H 0.3472 0.9816 0.5076 0.027 Uiso 1 1 calc R
C13 C 0.3098(6) 0.8477(4) 0.4789(4) 0.0237(12) Uani 1 1 d .
H13 H 0.3051 0.8380 0.4181 0.028 Uiso 1 1 calc R
C14 C 0.2938(5) 0.7813(4) 0.5348(4) 0.0208(12) Uani 1 1 d .
C15 C 0.2529(5) 0.6908(4) 0.5093(4) 0.0202(12) Uani 1 1 d .
C16 C 0.2255(5) 0.6311(4) 0.5682(4) 0.0202(12) Uani 1 1 d .
C17 C 0.1490(5) 0.5454(4) 0.5485(4) 0.0223(12) Uani 1 1 d .
H17 H 0.1199 0.5116 0.4928 0.027 Uiso 1 1 calc R
C18 C 0.1258(6) 0.5215(4) 0.6262(4) 0.0232(12) Uani 1 1 d .
H18 H 0.0772 0.4685 0.6344 0.028 Uiso 1 1 calc R
C19 C 0.1893(5) 0.5923(4) 0.6917(4) 0.0212(12) Uani 1 1 d .
C20 C 0.1536(6) 0.8355(4) 0.9908(4) 0.0284(14) Uani 1 1 d .
C21 C 0.2163(7) 0.8290(5) 1.0751(5) 0.0345(15) Uani 1 1 d .
C22 C 0.1649(8) 0.8451(5) 1.1450(5) 0.0440(18) Uani 1 1 d .
H22 H 0.2067 0.8395 1.2016 0.053 Uiso 1 1 calc R
C23 C 0.0554(8) 0.8688(5) 1.1352(5) 0.0422(18) Uani 1 1 d .
C24 C -0.0051(7) 0.8751(5) 1.0518(5) 0.0420(18) Uani 1 1 d .
H24 H -0.0806 0.8915 1.0439 0.050 Uiso 1 1 calc R
C25 C 0.0414(7) 0.8581(5) 0.9793(5) 0.0385(16) Uani 1 1 d .
C26 C 0.3367(8) 0.8054(7) 1.0896(6) 0.057(2) Uani 1 1 d .
H26A H 0.3572 0.7891 1.1482 0.086 Uiso 1 1 calc R
H26B H 0.3974 0.8555 1.0837 0.086 Uiso 1 1 calc R
H26C H 0.3343 0.7561 1.0466 0.086 Uiso 1 1 calc R
C27 C -0.0003(10) 0.8857(7) 1.2119(6) 0.062(3) Uani 1 1 d .
H27A H 0.0456 0.8673 1.2635 0.093 Uiso 1 1 calc R
H27B H -0.0836 0.8526 1.1988 0.093 Uiso 1 1 calc R
H27C H 0.0010 0.9481 1.2230 0.093 Uiso 1 1 calc R
C28 C -0.0318(8) 0.8632(6) 0.8899(5) 0.052(2) Uani 1 1 d .
H28A H 0.0056 0.9149 0.8674 0.077 Uiso 1 1 calc R
H28B H -0.1136 0.8673 0.8940 0.077 Uiso 1 1 calc R
H28C H -0.0350 0.8108 0.8506 0.077 Uiso 1 1 calc R
C29 C 0.3464(6) 1.0679(4) 0.6670(4) 0.0244(13) Uani 1 1 d .
C30 C 0.2486(6) 1.1058(4) 0.6545(5) 0.0299(14) Uani 1 1 d .
H30 H 0.1735 1.0734 0.6601 0.036 Uiso 1 1 calc R
C31 C 0.2563(6) 1.1907(4) 0.6339(5) 0.0322(15) Uani 1 1 d .
H31 H 0.1873 1.2156 0.6252 0.039 Uiso 1 1 calc R
C32 C 0.3659(6) 1.2378(4) 0.6264(5) 0.0293(14) Uani 1 1 d .
C33 C 0.4661(6) 1.2017(4) 0.6401(5) 0.0351(16) Uani 1 1 d .
H33 H 0.5418 1.2347 0.6361 0.042 Uiso 1 1 calc R
C34 C 0.4555(6) 1.1171(4) 0.6595(5) 0.0317(15) Uani 1 1 d .
H34 H 0.5244 1.0921 0.6679 0.038 Uiso 1 1 calc R
C35 C 0.2816(8) 1.3587(5) 0.5843(6) 0.049(2) Uani 1 1 d .
H35A H 0.2251 1.3217 0.5342 0.073 Uiso 1 1 calc R
H35B H 0.3062 1.4173 0.5689 0.073 Uiso 1 1 calc R
H35C H 0.2427 1.3623 0.6334 0.073 Uiso 1 1 calc R
C36 C 0.2246(5) 0.6578(4) 0.4141(4) 0.0216(12) Uani 1 1 d .
C37 C 0.2935(6) 0.6044(4) 0.3807(4) 0.0283(14) Uani 1 1 d .
C38 C 0.2706(7) 0.5808(4) 0.2905(5) 0.0353(16) Uani 1 1 d .
H38 H 0.3180 0.5455 0.2680 0.042 Uiso 1 1 calc R
C39 C 0.1819(7) 0.6067(4) 0.2332(5) 0.0381(17) Uani 1 1 d .
C40 C 0.1106(7) 0.6551(4) 0.2682(4) 0.0335(15) Uani 1 1 d .
H40 H 0.0469 0.6716 0.2299 0.040 Uiso 1 1 calc R
C41 C 0.1288(6) 0.6803(4) 0.3570(4) 0.0255(13) Uani 1 1 d .
C42 C 0.3890(7) 0.5714(4) 0.4401(5) 0.0367(16) Uani 1 1 d .
H42A H 0.4344 0.6183 0.4864 0.055 Uiso 1 1 calc R
H42B H 0.4437 0.5521 0.4066 0.055 Uiso 1 1 calc R
H42C H 0.3511 0.5222 0.4658 0.055 Uiso 1 1 calc R
C43 C 0.1617(10) 0.5832(6) 0.1361(5) 0.058(2) Uani 1 1 d .
H43A H 0.1956 0.6341 0.1107 0.086 Uiso 1 1 calc R
H43B H 0.0753 0.5650 0.1105 0.086 Uiso 1 1 calc R
H43C H 0.2011 0.5353 0.1239 0.086 Uiso 1 1 calc R
C44 C 0.0431(6) 0.7277(4) 0.3902(4) 0.0298(14) Uani 1 1 d .
H44A H 0.0798 0.7901 0.4042 0.045 Uiso 1 1 calc R
H44B H 0.0250 0.7047 0.4426 0.045 Uiso 1 1 calc R
H44C H -0.0313 0.7192 0.3454 0.045 Uiso 1 1 calc R
C45 C 0.575(2) 0.9260(16) 0.9079(15) 0.162(8) Uiso 1 1 d .
H45A H 0.6456 0.9735 0.9350 0.195 Uiso 1 1 calc R
H45B H 0.5014 0.9459 0.9142 0.195 Uiso 1 1 calc R
C46 C 0.584(2) 0.8389(16) 0.9547(17) 0.175(9) Uiso 1 1 d .
H46A H 0.6596 0.8193 0.9529 0.210 Uiso 1 1 calc R
H46B H 0.5750 0.8467 1.0155 0.210 Uiso 1 1 calc R
C47 C 0.495(2) 0.6906(16) 0.9320(16) 0.178(9) Uiso 1 1 d .
H47A H 0.5326 0.6591 0.8930 0.266 Uiso 1 1 calc R
H47B H 0.4119 0.6593 0.9264 0.266 Uiso 1 1 calc R
H47C H 0.5399 0.6946 0.9921 0.266 Uiso 1 1 calc R
C48 C 0.4654(14) 0.5645(10) 0.7560(10) 0.104(4) Uiso 1 1 d .
H48A H 0.4693 0.5533 0.6949 0.156 Uiso 1 1 calc R
H48B H 0.3837 0.5411 0.7621 0.156 Uiso 1 1 calc R
H48C H 0.5220 0.5361 0.7918 0.156 Uiso 1 1 calc R
C49 C 0.630(18) 0.691(13) 0.799(8) 1.4(2) Uiso 1 1 d D
H49A H 0.6514 0.7392 0.8477 1.621 Uiso 1 1 calc R
H49B H 0.6778 0.6469 0.8150 1.621 Uiso 1 1 calc R
C50 C 0.654(6) 0.724(4) 0.719(4) 0.45(4) Uiso 1 1 d D
H50A H 0.6601 0.6740 0.6790 0.536 Uiso 1 1 calc R
H50B H 0.7349 0.7637 0.7347 0.536 Uiso 1 1 calc R
C51 C 0.5887(13) 0.7978(10) 0.5916(9) 0.093(4) Uiso 1 1 d .
H51A H 0.6497 0.8522 0.6029 0.140 Uiso 1 1 calc R
H51B H 0.5130 0.8074 0.5576 0.140 Uiso 1 1 calc R
H51C H 0.6157 0.7526 0.5589 0.140 Uiso 1 1 calc R
C52 C 0.6482(19) 0.9260(14) 0.7443(14) 0.146(7) Uiso 1 1 d .
H52A H 0.6431 0.9851 0.7316 0.220 Uiso 1 1 calc R
H52B H 0.6210 0.8853 0.6902 0.220 Uiso 1 1 calc R
H52C H 0.7316 0.9249 0.7708 0.220 Uiso 1 1 calc R
C53 C 0.870(2) 0.6360(10) 0.6673(13) 0.187(13) Uani 1 1 d .
H53A H 0.7941 0.5980 0.6359 0.280 Uiso 1 1 calc R
H53B H 0.8737 0.6416 0.7298 0.280 Uiso 1 1 calc R
H53C H 0.9372 0.6107 0.6555 0.280 Uiso 1 1 calc R
C54 C 0.9999(9) 0.7824(9) 0.6484(6) 0.135(8) Uani 1 1 d D
H54A H 1.0340 0.8087 0.7097 0.162 Uiso 1 1 calc R
H54B H 1.0583 0.7523 0.6277 0.162 Uiso 1 1 calc R
C55 C 0.9691(15) 0.8491(8) 0.5927(10) 0.098(5) Uani 1 1 d D
H55A H 1.0419 0.8823 0.5780 0.117 Uiso 1 1 calc R
H55B H 0.9107 0.8215 0.5382 0.117 Uiso 1 1 calc R
C56 C 0.904(3) 0.9598(19) 0.5819(18) 0.47(4) Uani 1 1 d .
H56A H 0.8683 1.0074 0.6010 0.704 Uiso 1 1 calc R
H56B H 0.8518 0.9263 0.5281 0.704 Uiso 1 1 calc R
H56C H 0.9831 0.9839 0.5713 0.704 Uiso 1 1 calc R
C57 C 0.576(4) 0.6531(12) 0.1683(13) 0.241(19) Uani 1 1 d .
H57A H 0.5902 0.6231 0.2198 0.362 Uiso 1 1 calc R
H57B H 0.4980 0.6696 0.1613 0.362 Uiso 1 1 calc R
H57C H 0.6397 0.7057 0.1754 0.362 Uiso 1 1 calc R
C58 C 0.716(2) 0.606(2) 0.1174(12) 0.210(15) Uani 1 1 d D
H58A H 0.7632 0.6655 0.1190 0.252 Uiso 1 1 calc R
H58B H 0.7465 0.5816 0.1711 0.252 Uiso 1 1 calc R
C59 C 0.714(3) 0.5479(18) 0.0377(17) 0.72(8) Uani 1 1 d D
H59A H 0.7781 0.5145 0.0456 0.859 Uiso 1 1 calc R
H59B H 0.6344 0.5081 0.0137 0.859 Uiso 1 1 calc R
C60 C 0.8441(17) 0.6496(12) -0.0041(18) 0.180(12) Uani 1 1 d .
H60A H 0.8519 0.7054 -0.0276 0.271 Uiso 1 1 calc R
H60B H 0.8788 0.6095 -0.0371 0.271 Uiso 1 1 calc R
H60C H 0.8867 0.6593 0.0571 0.271 Uiso 1 1 calc R
N1 N 0.2344(5) 0.7031(3) 0.8101(3) 0.0277(12) Uani 1 1 d .
N2 N 0.2894(5) 0.8768(3) 0.7942(3) 0.0256(11) Uani 1 1 d .
N3 N 0.3132(5) 0.8232(3) 0.6195(3) 0.0213(10) Uani 1 1 d .
N4 N 0.2524(4) 0.6553(3) 0.6553(3) 0.0211(10) Uani 1 1 d .
O1 O 0.3838(5) 1.3224(3) 0.6077(4) 0.0433(13) Uani 1 1 d .
O2 O 0.5714(6) 0.7717(5) 0.6681(5) 0.0684(19) Uani 1 1 d .
O3 O 0.4941(6) 0.6492(4) 0.7816(5) 0.070(2) Uani 1 1 d .
O4 O 0.5725(7) 0.9003(5) 0.8038(6) 0.081(2) Uani 1 1 d .
O5 O 0.4955(6) 0.7896(7) 0.9057(5) 0.091(3) Uani 1 1 d .
O6 O 0.8799(8) 0.7201(5) 0.6390(10) 0.149(6) Uani 1 1 d .
O7 O 0.9164(10) 0.9067(7) 0.6443(7) 0.109(3) Uani 1 1 d .
O8 O 0.5768(11) 0.6020(9) 0.1006(8) 0.126(5) Uani 1 1 d .
O9 O 0.7361(14) 0.6176(17) -0.010(2) 0.39(2) Uani 1 1 d .
Tb1 Tb 0.38517(3) 0.771553(17) 0.747337(19) 0.02570(12) Uani 1 1 d .

loop_
_atom_site_aniso_label
_atom_site_aniso_U_11
_atom_site_aniso_U_22
_atom_site_aniso_U_33
_atom_site_aniso_U_23
_atom_site_aniso_U_13
_atom_site_aniso_U_12
C1 0.031(3) 0.014(3) 0.025(3) 0.005(2) 0.007(3) 0.002(2)
C2 0.034(3) 0.019(3) 0.032(3) 0.010(3) 0.008(3) 0.004(3)
C3 0.044(4) 0.024(3) 0.033(4) 0.014(3) 0.013(3) 0.010(3)
C4 0.039(4) 0.021(3) 0.027(3) 0.009(2) 0.011(3) 0.005(3)
C5 0.039(4) 0.026(3) 0.024(3) 0.005(3) 0.011(3) 0.005(3)
C6 0.039(4) 0.021(3) 0.031(3) 0.002(3) 0.011(3) 0.005(3)
C7 0.047(4) 0.021(3) 0.035(4) -0.002(3) 0.017(3) 0.007(3)
C8 0.044(4) 0.014(3) 0.033(3) -0.003(2) 0.010(3) 0.002(3)
C9 0.029(3) 0.013(3) 0.030(3) 0.002(2) 0.006(3) -0.001(2)
C10 0.025(3) 0.016(3) 0.031(3) 0.004(2) 0.008(3) 0.002(2)
C11 0.022(3) 0.013(3) 0.034(3) 0.006(2) 0.008(2) 0.002(2)
C12 0.028(3) 0.013(3) 0.031(3) 0.007(2) 0.014(3) 0.005(2)
C13 0.031(3) 0.016(3) 0.029(3) 0.011(2) 0.018(3) 0.005(2)
C14 0.026(3) 0.016(3) 0.025(3) 0.006(2) 0.012(2) 0.007(2)
C15 0.025(3) 0.012(3) 0.027(3) 0.006(2) 0.010(2) 0.004(2)
C16 0.022(3) 0.014(3) 0.026(3) 0.002(2) 0.007(2) 0.007(2)
C17 0.028(3) 0.012(3) 0.026(3) 0.002(2) 0.006(2) 0.003(2)
C18 0.030(3) 0.012(3) 0.029(3) 0.006(2) 0.008(3) 0.004(2)
C19 0.027(3) 0.013(3) 0.026(3) 0.006(2) 0.008(2) 0.005(2)
C20 0.038(4) 0.019(3) 0.030(3) 0.002(2) 0.013(3) 0.003(3)
C21 0.047(4) 0.032(4) 0.033(4) 0.007(3) 0.021(3) 0.014(3)
C22 0.064(5) 0.046(4) 0.030(4) 0.014(3) 0.018(4) 0.021(4)
C23 0.066(5) 0.032(4) 0.042(4) 0.011(3) 0.033(4) 0.018(4)
C24 0.045(4) 0.037(4) 0.055(5) 0.013(3) 0.027(4) 0.016(3)
C25 0.048(4) 0.029(4) 0.043(4) 0.009(3) 0.020(3) 0.008(3)
C26 0.061(5) 0.084(7) 0.038(4) 0.008(4) 0.019(4) 0.034(5)
C27 0.085(7) 0.065(6) 0.056(6) 0.023(5) 0.043(5) 0.032(5)
C28 0.050(5) 0.065(6) 0.042(5) 0.011(4) 0.008(4) 0.021(4)
C29 0.031(3) 0.013(3) 0.028(3) 0.000(2) 0.009(3) 0.000(2)
C30 0.027(3) 0.018(3) 0.045(4) 0.004(3) 0.010(3) 0.002(2)
C31 0.027(3) 0.020(3) 0.053(4) 0.006(3) 0.012(3) 0.009(3)
C32 0.037(4) 0.011(3) 0.045(4) 0.009(3) 0.020(3) 0.003(2)
C33 0.029(3) 0.020(3) 0.059(5) 0.015(3) 0.015(3) 0.003(3)
C34 0.028(3) 0.019(3) 0.052(4) 0.012(3) 0.014(3) 0.007(3)
C35 0.051(5) 0.023(4) 0.082(6) 0.028(4) 0.022(4) 0.015(3)
C36 0.027(3) 0.011(3) 0.030(3) 0.006(2) 0.014(3) 0.001(2)
C37 0.037(3) 0.013(3) 0.039(4) 0.005(3) 0.022(3) 0.001(2)
C38 0.057(5) 0.016(3) 0.039(4) 0.000(3) 0.033(4) 0.003(3)
C39 0.061(5) 0.022(3) 0.028(4) 0.000(3) 0.019(3) -0.007(3)
C40 0.044(4) 0.029(3) 0.026(3) 0.010(3) 0.010(3) -0.002(3)
C41 0.034(3) 0.018(3) 0.025(3) 0.006(2) 0.010(3) 0.000(2)
C42 0.041(4) 0.023(3) 0.057(5) 0.011(3) 0.027(4) 0.017(3)
C43 0.088(7) 0.047(5) 0.034(4) -0.001(4) 0.033(4) -0.010(5)
C44 0.029(3) 0.030(3) 0.029(3) 0.006(3) 0.003(3) 0.009(3)
C53 0.26(2) 0.068(9) 0.172(18) -0.026(10) -0.119(18) 0.081(13)
C54 0.039(5) 0.31(2) 0.048(6) -0.065(10) -0.018(5) 0.086(10)
C55 0.142(12) 0.084(8) 0.128(11) 0.055(8) 0.106(11) 0.071(9)
C56 0.57(6) 0.27(3) 0.26(3) 0.23(3) -0.32(4) -0.33(4)
C57 0.53(6) 0.084(12) 0.084(12) 0.017(10) -0.01(2) 0.09(2)
C58 0.24(3) 0.40(4) 0.104(13) 0.12(2) 0.084(16) 0.24(3)
C59 0.76(10) 1.05(14) 1.02(13) 0.99(13) 0.80(11) 0.84(11)
C60 0.130(15) 0.104(13) 0.34(3) -0.006(17) 0.15(2) 0.010(11)
N1 0.043(3) 0.018(3) 0.024(3) 0.005(2) 0.012(2) 0.006(2)
N2 0.039(3) 0.016(2) 0.023(3) 0.000(2) 0.013(2) 0.004(2)
N3 0.031(3) 0.009(2) 0.025(3) 0.0017(19) 0.012(2) 0.0030(19)
N4 0.028(3) 0.014(2) 0.021(2) 0.0055(19) 0.005(2) 0.0032(19)
O1 0.042(3) 0.021(2) 0.079(4) 0.024(2) 0.028(3) 0.012(2)
O2 0.058(4) 0.075(5) 0.075(5) 0.033(4) 0.006(3) 0.021(3)
O3 0.063(4) 0.049(4) 0.089(5) 0.040(4) -0.010(4) 0.009(3)
O4 0.064(4) 0.073(5) 0.099(6) -0.006(4) 0.021(4) 0.001(4)
O5 0.051(4) 0.143(8) 0.051(4) -0.038(5) -0.006(3) -0.001(4)
O6 0.067(5) 0.048(5) 0.284(16) -0.020(7) -0.058(7) 0.021(4)
O7 0.111(7) 0.118(8) 0.093(7) -0.006(6) 0.017(6) 0.030(6)
O8 0.160(10) 0.170(11) 0.119(8) 0.092(8) 0.083(8) 0.119(9)
O9 0.149(12) 0.55(4) 0.71(5) 0.58(4) 0.27(2) 0.238(19)
Tb1 0.0355(2) 0.01445(17) 0.02494(18) 0.00270(11) 0.00543(13) 0.00132(12)

loop_
_atom_type_symbol
_atom_type_description
_atom_type_scat_dispersion_real
_atom_type_scat_dispersion_imag
_atom_type_scat_source
C C 0.0033 0.0016 'International Tables Vol C Tables 4.2.6.8 and 6.1.1.4'
H H 0.0000 0.0000 'International Tables Vol C Tables 4.2.6.8 and 6.1.1.4'
N N 0.0061 0.0033 'International Tables Vol C Tables 4.2.6.8 and 6.1.1.4'
O O 0.0106 0.0060 'International Tables Vol C Tables 4.2.6.8 and 6.1.1.4'
Tb Tb -0.1723 4.1537 'International Tables Vol C Tables 4.2.6.8 and 6.1.1.4'

loop_
_geom_angle_atom_site_label_1
_geom_angle_atom_site_label_2
_geom_angle_atom_site_label_3
_geom_angle
N1 C1 C2 109.1(5)
N1 C1 C19 113.8(5)
C2 C1 C19 135.6(6)
C3 C2 C1 107.2(6)
C3 C2 H2 126.4
C1 C2 H2 126.4
C2 C3 C4 107.3(6)
C2 C3 H3 126.3
C4 C3 H3 126.3
N1 C4 C5 121.4(6)
N1 C4 C3 108.0(6)
C5 C4 C3 129.5(6)
C6 C5 C4 123.3(6)
C6 C5 C20 118.2(6)
C4 C5 C20 117.9(6)
N2 C6 C5 125.2(6)
N2 C6 C7 108.1(6)
C5 C6 C7 126.3(6)
C8 C7 C6 108.4(6)
C8 C7 H7 125.8
C6 C7 H7 125.8
C7 C8 C9 107.7(5)
C7 C8 H8 126.1
C9 C8 H8 126.1
N2 C9 C10 125.6(5)
N2 C9 C8 107.8(5)
C10 C9 C8 126.5(6)
C9 C10 C11 126.0(5)
C9 C10 C29 117.1(5)
C11 C10 C29 116.2(5)
N3 C11 C10 125.1(6)
N3 C11 C12 107.5(5)
C10 C11 C12 127.0(5)
C13 C12 C11 108.3(5)
C13 C12 H12 125.9
C11 C12 H12 125.9
C12 C13 C14 108.1(5)
C12 C13 H13 126.0
C14 C13 H13 126.0
N3 C14 C15 125.0(5)
N3 C14 C13 107.6(5)
C15 C14 C13 127.0(6)
C14 C15 C16 123.1(5)
C14 C15 C36 117.9(5)
C16 C15 C36 118.7(5)
N4 C16 C15 122.1(5)
N4 C16 C17 108.9(5)
C15 C16 C17 127.9(5)
C18 C17 C16 106.8(5)
C18 C17 H17 126.6
C16 C17 H17 126.6
C17 C18 C19 106.3(5)
C17 C18 H18 126.9
C19 C18 H18 126.9
N4 C19 C18 109.7(5)
N4 C19 C1 115.1(5)
C18 C19 C1 133.5(6)
C25 C20 C21 119.5(6)
C25 C20 C5 120.3(6)
C21 C20 C5 120.2(6)
C22 C21 C20 119.0(7)
C22 C21 C26 120.2(7)
C20 C21 C26 120.8(6)
C23 C22 C21 122.4(7)
C23 C22 H22 118.8
C21 C22 H22 118.8
C22 C23 C24 117.8(7)
C22 C23 C27 122.0(8)
C24 C23 C27 120.1(8)
C23 C24 C25 122.1(7)
C23 C24 H24 119.0
C25 C24 H24 119.0
C24 C25 C20 119.2(7)
C24 C25 C28 119.1(7)
C20 C25 C28 121.7(7)
C21 C26 H26A 109.5
C21 C26 H26B 109.5
H26A C26 H26B 109.5
C21 C26 H26C 109.5
H26A C26 H26C 109.5
H26B C26 H26C 109.5
C23 C27 H27A 109.5
C23 C27 H27B 109.5
H27A C27 H27B 109.5
C23 C27 H27C 109.5
H27A C27 H27C 109.5
H27B C27 H27C 109.5
C25 C28 H28A 109.5
C25 C28 H28B 109.5
H28A C28 H28B 109.5
C25 C28 H28C 109.5
H28A C28 H28C 109.5
H28B C28 H28C 109.5
C30 C29 C34 117.9(6)
C30 C29 C10 120.2(6)
C34 C29 C10 121.9(6)
C29 C30 C31 121.9(6)
C29 C30 H30 119.1
C31 C30 H30 119.1
C32 C31 C30 118.8(6)
C32 C31 H31 120.6
C30 C31 H31 120.6
O1 C32 C33 116.0(6)
O1 C32 C31 123.6(6)
C33 C32 C31 120.4(6)
C32 C33 C34 119.4(6)
C32 C33 H33 120.3
C34 C33 H33 120.3
C33 C34 C29 121.5(6)
C33 C34 H34 119.3
C29 C34 H34 119.3
O1 C35 H35A 109.5
O1 C35 H35B 109.5
H35A C35 H35B 109.5
O1 C35 H35C 109.5
H35A C35 H35C 109.5
H35B C35 H35C 109.5
C41 C36 C37 119.3(6)
C41 C36 C15 120.2(5)
C37 C36 C15 120.5(6)
C38 C37 C36 118.8(6)
C38 C37 C42 119.9(6)
C36 C37 C42 121.3(6)
C39 C38 C37 122.5(6)
C39 C38 H38 118.7
C37 C38 H38 118.7
C38 C39 C40 117.5(6)
C38 C39 C43 121.6(7)
C40 C39 C43 120.9(8)
C39 C40 C41 122.6(7)
C39 C40 H40 118.7
C41 C40 H40 118.7
C40 C41 C36 119.1(6)
C40 C41 C44 119.3(6)
C36 C41 C44 121.5(5)
C37 C42 H42A 109.5
C37 C42 H42B 109.5
H42A C42 H42B 109.5
C37 C42 H42C 109.5
H42A C42 H42C 109.5
H42B C42 H42C 109.5
C39 C43 H43A 109.5
C39 C43 H43B 109.5
H43A C43 H43B 109.5
C39 C43 H43C 109.5
H43A C43 H43C 109.5
H43B C43 H43C 109.5
C41 C44 H44A 109.5
C41 C44 H44B 109.5
H44A C44 H44B 109.5
C41 C44 H44C 109.5
H44A C44 H44C 109.5
H44B C44 H44C 109.5
C46 C45 O4 107.4(17)
C46 C45 H45A 110.2
O4 C45 H45A 110.2
C46 C45 H45B 110.2
O4 C45 H45B 110.2
H45A C45 H45B 108.5
O5 C46 C45 97(2)
O5 C46 H46A 112.3
C45 C46 H46A 112.3
O5 C46 H46B 112.3
C45 C46 H46B 112.3
H46A C46 H46B 109.9
O5 C47 H47A 109.5
O5 C47 H47B 109.5
H47A C47 H47B 109.5
O5 C47 H47C 109.5
H47A C47 H47C 109.5
H47B C47 H47C 109.5
O3 C48 H48A 109.5
O3 C48 H48B 109.5
H48A C48 H48B 109.5
O3 C48 H48C 109.5
H48A C48 H48C 109.5
H48B C48 H48C 109.5
C50 C49 O3 108(10)
C50 C49 H49A 110.1
O3 C49 H49A 110.1
C50 C49 H49B 110.1
O3 C49 H49B 110.1
H49A C49 H49B 108.4
C49 C50 O2 120(10)
C49 C50 H50A 107.2
O2 C50 H50A 107.2
C49 C50 H50B 107.2
O2 C50 H50B 107.2
H50A C50 H50B 106.9
O2 C51 H51A 109.5
O2 C51 H51B 109.5
H51A C51 H51B 109.5
O2 C51 H51C 109.5
H51A C51 H51C 109.5
H51B C51 H51C 109.5
O4 C52 H52A 109.5
O4 C52 H52B 109.5
H52A C52 H52B 109.5
O4 C52 H52C 109.5
H52A C52 H52C 109.5
H52B C52 H52C 109.5
O6 C53 H53A 109.5
O6 C53 H53B 109.5
H53A C53 H53B 109.5
O6 C53 H53C 109.5
H53A C53 H53C 109.5
H53B C53 H53C 109.5
C55 C54 O6 103.2(9)
C55 C54 H54A 111.1
O6 C54 H54A 111.1
C55 C54 H54B 111.1
O6 C54 H54B 111.1
H54A C54 H54B 109.1
O7 C55 C54 105.5(10)
O7 C55 C56 41.6(12)
C54 C55 C56 147.1(14)
O7 C55 H55A 110.6
C54 C55 H55A 110.6
C56 C55 H55A 86.0
O7 C55 H55B 110.6
C54 C55 H55B 110.6
C56 C55 H55B 88.9
H55A C55 H55B 108.8
O7 C56 C55 46.1(14)
O7 C56 H56A 109.5
C55 C56 H56A 155.6
O7 C56 H56B 109.5
C55 C56 H56B 83.8
H56A C56 H56B 109.5
O7 C56 H56C 109.5
C55 C56 H56C 83.7
H56A C56 H56C 109.5
H56B C56 H56C 109.5
O8 C57 H57A 109.5
O8 C57 H57B 109.5
H57A C57 H57B 109.5
O8 C57 H57C 109.5
H57A C57 H57C 109.5
H57B C57 H57C 109.5
C59 C58 O8 97.2(17)
C59 C58 H58A 112.3
O8 C58 H58A 112.3
C59 C58 H58B 112.3
O8 C58 H58B 112.3
H58A C58 H58B 109.9
O9 C59 C58 93(2)
O9 C59 H59A 113.0
C58 C59 H59A 113.0
O9 C59 H59B 113.0
C58 C59 H59B 113.0
H59A C59 H59B 110.4
O9 C60 H60A 109.5
O9 C60 H60B 109.5
H60A C60 H60B 109.5
O9 C60 H60C 109.5
H60A C60 H60C 109.5
H60B C60 H60C 109.5
C4 N1 C1 108.1(5)
C4 N1 Tb1 133.6(4)
C1 N1 Tb1 118.1(4)
C9 N2 C6 107.9(5)
C9 N2 Tb1 120.1(4)
C6 N2 Tb1 127.7(4)
C11 N3 C14 108.4(5)
C11 N3 Tb1 119.5(4)
C14 N3 Tb1 127.3(4)
C16 N4 C19 108.1(5)
C16 N4 Tb1 133.7(4)
C19 N4 Tb1 118.1(4)
C32 O1 C35 117.8(6)
C51 O2 C50 121(3)
C51 O2 Tb1 131.1(7)
C50 O2 Tb1 107(3)
C48 O3 C49 115(8)
C48 O3 Tb1 132.6(8)
C49 O3 Tb1 106(7)
C52 O4 C45 136.8(13)
C52 O4 Tb1 118.0(10)
C45 O4 Tb1 104.9(9)
C46 O5 C47 107.0(16)
C46 O5 Tb1 137.7(14)
C47 O5 Tb1 106.8(9)
C53 O6 C54 122.3(11)
C56 O7 C55 92(2)
C57 O8 C58 99(2)
C60 O9 C59 115(2)
N3 Tb1 N2 77.84(17)
N3 Tb1 N4 72.71(17)
N2 Tb1 N4 112.51(18)
N3 Tb1 N1 113.55(19)
N2 Tb1 N1 72.16(18)
N4 Tb1 N1 66.95(18)
N3 Tb1 O3 133.1(2)
N2 Tb1 O3 148.9(2)
N4 Tb1 O3 79.8(2)
N1 Tb1 O3 88.4(2)
N3 Tb1 O5 153.7(3)
N2 Tb1 O5 84.7(2)
N4 Tb1 O5 132.9(3)
N1 Tb1 O5 78.7(2)
O3 Tb1 O5 67.5(3)
N3 Tb1 O4 96.2(2)
N2 Tb1 O4 81.0(2)
N4 Tb1 O4 159.2(2)
N1 Tb1 O4 133.7(2)
O3 Tb1 O4 96.6(2)
O5 Tb1 O4 61.4(3)
N3 Tb1 O2 79.28(18)
N2 Tb1 O2 135.1(2)
N4 Tb1 O2 96.5(2)
N1 Tb1 O2 152.7(2)
O3 Tb1 O2 66.7(2)
O5 Tb1 O2 100.3(2)
O4 Tb1 O2 63.7(2)

loop_
_geom_bond_atom_site_label_1
_geom_bond_atom_site_label_2
_geom_bond_distance
C1 N1 1.372(8)
C1 C2 1.422(9)
C1 C19 1.432(9)
C2 C3 1.369(10)
C2 H2 0.9500
C3 C4 1.443(9)
C3 H3 0.9500
C4 N1 1.372(8)
C4 C5 1.412(9)
C5 C6 1.411(9)
C5 C20 1.498(9)
C6 N2 1.399(8)
C6 C7 1.430(9)
C7 C8 1.352(10)
C7 H7 0.9500
C8 C9 1.455(9)
C8 H8 0.9500
C9 N2 1.382(8)
C9 C10 1.400(9)
C10 C11 1.402(9)
C10 C29 1.508(8)
C11 N3 1.385(7)
C11 C12 1.448(9)
C12 C13 1.355(8)
C12 H12 0.9500
C13 C14 1.440(8)
C13 H13 0.9500
C14 N3 1.397(8)
C14 C15 1.408(8)
C15 C16 1.421(8)
C15 C36 1.499(8)
C16 N4 1.355(8)
C16 C17 1.438(8)
C17 C18 1.383(9)
C17 H17 0.9500
C18 C19 1.426(8)
C18 H18 0.9500
C19 N4 1.362(8)
C20 C25 1.399(10)
C20 C21 1.408(10)
C21 C22 1.389(10)
C21 C26 1.494(11)
C22 C23 1.378(12)
C22 H22 0.9500
C23 C24 1.386(12)
C23 C27 1.517(11)
C24 C25 1.393(11)
C24 H24 0.9500
C25 C28 1.514(11)
C26 H26A 0.9800
C26 H26B 0.9800
C26 H26C 0.9800
C27 H27A 0.9800
C27 H27B 0.9800
C27 H27C 0.9800
C28 H28A 0.9800
C28 H28B 0.9800
C28 H28C 0.9800
C29 C30 1.371(9)
C29 C34 1.389(9)
C30 C31 1.395(9)
C30 H30 0.9500
C31 C32 1.382(9)
C31 H31 0.9500
C32 O1 1.378(7)
C32 C33 1.379(10)
C33 C34 1.382(9)
C33 H33 0.9500
C34 H34 0.9500
C35 O1 1.413(9)
C35 H35A 0.9800
C35 H35B 0.9800
C35 H35C 0.9800
C36 C41 1.408(9)
C36 C37 1.409(9)
C37 C38 1.403(10)
C37 C42 1.507(10)
C38 C39 1.379(11)
C38 H38 0.9500
C39 C40 1.390(11)
C39 C43 1.510(10)
C40 C41 1.390(9)
C40 H40 0.9500
C41 C44 1.502(9)
C42 H42A 0.9800
C42 H42B 0.9800
C42 H42C 0.9800
C43 H43A 0.9800
C43 H43B 0.9800
C43 H43C 0.9800
C44 H44A 0.9800
C44 H44B 0.9800
C44 H44C 0.9800
C45 C46 1.63(3)
C45 O4 1.66(2)
C45 H45A 0.9900
C45 H45B 0.9900
C46 O5 1.24(2)
C46 H46A 0.9900
C46 H46B 0.9900
C47 O5 1.65(2)
C47 H47A 0.9800
C47 H47B 0.9800
C47 H47C 0.9800
C48 O3 1.318(16)
C48 H48A 0.9800
C48 H48B 0.9800
C48 H48C 0.9800
C49 C50 1.481(5)
C49 O3 1.55(19)
C49 H49A 0.9900
C49 H49B 0.9900
C50 O2 1.48(6)
C50 H50A 0.9900
C50 H50B 0.9900
C51 O2 1.356(15)
C51 H51A 0.9800
C51 H51B 0.9800
C51 H51C 0.9800
C52 O4 1.45(2)
C52 H52A 0.9800
C52 H52B 0.9800
C52 H52C 0.9800
C53 O6 1.428(19)
C53 H53A 0.9800
C53 H53B 0.9800
C53 H53C 0.9800
C54 C55 1.481(5)
C54 O6 1.517(16)
C54 H54A 0.9900
C54 H54B 0.9900
C55 O7 1.467(14)
C55 C56 2.04(4)
C55 H55A 0.9900
C55 H55B 0.9900
C56 O7 1.353(19)
C56 H56A 0.9800
C56 H56B 0.9800
C56 H56C 0.9800
C57 O8 1.29(2)
C57 H57A 0.9800
C57 H57B 0.9800
C57 H57C 0.9800
C58 C59 1.482(5)
C58 O8 1.58(2)
C58 H58A 0.9900
C58 H58B 0.9900
C59 O9 1.40(3)
C59 H59A 0.9900
C59 H59B 0.9900
C60 O9 1.24(2)
C60 H60A 0.9800
C60 H60B 0.9800
C60 H60C 0.9800
N1 Tb1 2.327(5)
N2 Tb1 2.317(5)
N3 Tb1 2.309(5)
N4 Tb1 2.322(5)
O2 Tb1 2.718(7)
O3 Tb1 2.540(6)
O4 Tb1 2.620(7)
O5 Tb1 2.540(7)
